data_7035462
loop_
_publ_author_name
'Zhang, Jun'
'Yang, Wen-Bin'
'Wu, Xiao-Yuan'
'Kuang, Xiao-Fei'
'Lu, Can-Zhong'

_publ_section_title
;
 Protonation effect on ligands in EuL: a luminescent switcher for fast
 naked-eye detection of HCl.
;
_journal_issue 30
_journal_name_full 'Dalton transactions (Cambridge, England : 2003)'
_journal_page_first 13586
_journal_page_last 13591
_journal_paper_doi 10.1039/c5dt01791b
_journal_volume 44
_journal_year 2015
_chemical_formula_sum 'C30 H19 Eu N6 O10'
_chemical_formula_weight 775.47
_chemical_name_systematic
; 
 ? 
;
_space_group_IT_number 15
_symmetry_cell_setting monoclinic
_symmetry_space_group_name_Hall '-C 2yc'
_symmetry_space_group_name_H-M 'C 1 2/c 1'
_atom_sites_solution_hydrogens geom
_atom_sites_solution_primary direct
_atom_sites_solution_secondary difmap
_audit_creation_method SHELXL-97
_audit_update_record
;
2015-06-11 deposited with the CCDC.
2015-06-16 downloaded from the CCDC.
;
_cell_angle_alpha 90.00
_cell_angle_beta 104.960(7)
_cell_angle_gamma 90.00
_cell_formula_units_Z 8
_cell_length_a 17.4550(11)
_cell_length_b 17.5918(9)
_cell_length_c 19.7955(11)
_cell_measurement_reflns_used 8867
_cell_measurement_temperature 100.00(13)
_cell_measurement_theta_max 29.1820
_cell_measurement_theta_min 2.7760
_cell_volume 5872.5(6)
_computing_cell_refinement 'CrysAlisPro, Agilent Technologies'
_computing_data_collection 'CrysAlisPro, Agilent Technologies'
_computing_data_reduction 'CrysAlisPro, Agilent Technologies'
_computing_molecular_graphics SHELXL
_computing_publication_material SHELXL
_computing_structure_refinement 'SHELXL-97 (Sheldrick, 1997)'
_computing_structure_solution 'SHELXS-97 (Sheldrick, 1990)'
_diffrn_ambient_temperature 100.00(13)
_diffrn_detector_area_resol_mean 10.3503
_diffrn_measured_fraction_theta_full 0.999
_diffrn_measured_fraction_theta_max 0.999
_diffrn_measurement_device_type 'SuperNova, Dual, Cu at zero, Atlas'
_diffrn_measurement_method '\w scans'
_diffrn_radiation_monochromator graphite
_diffrn_radiation_source 'fine-focus sealed tube'
_diffrn_radiation_type MoK\a
_diffrn_radiation_wavelength 0.71073
_diffrn_reflns_av_R_equivalents 0.0463
_diffrn_reflns_av_unetI/netI 0.0501
_diffrn_reflns_limit_h_max 18
_diffrn_reflns_limit_h_min -20
_diffrn_reflns_limit_k_max 20
_diffrn_reflns_limit_k_min -16
_diffrn_reflns_limit_l_max 20
_diffrn_reflns_limit_l_min -23
_diffrn_reflns_number 14157
_diffrn_reflns_theta_full 24.99
_diffrn_reflns_theta_max 24.99
_diffrn_reflns_theta_min 2.42
_exptl_absorpt_coefficient_mu 2.207
_exptl_absorpt_correction_T_max 1.00000
_exptl_absorpt_correction_T_min 0.59754
_exptl_absorpt_correction_type multi-scan
_exptl_absorpt_process_details
;
CrysAlisPro, Agilent Technologies,
Version 1.171.37.34 (release 22-05-2014 CrysAlis171 .NET)
(compiled May 22 2014,16:03:01)
Empirical absorption correction using spherical harmonics,
 implemented in SCALE3 ABSPACK scaling algorithm.
;
_exptl_crystal_colour yellow
_exptl_crystal_density_diffrn 1.754
_exptl_crystal_density_method 'not measured'
_exptl_crystal_description needle
_exptl_crystal_F_000 3072
_exptl_crystal_size_max 0.20
_exptl_crystal_size_mid 0.10
_exptl_crystal_size_min 0.10
_refine_diff_density_max 3.612
_refine_diff_density_min -1.514
_refine_diff_density_rms 0.196
_refine_ls_extinction_method none
_refine_ls_goodness_of_fit_ref 1.047
_refine_ls_hydrogen_treatment mixed
_refine_ls_matrix_type full
_refine_ls_number_parameters 424
_refine_ls_number_reflns 5163
_refine_ls_number_restraints 0
_refine_ls_restrained_S_all 1.047
_refine_ls_R_factor_all 0.0593
_refine_ls_R_factor_gt 0.0520
_refine_ls_shift/su_max 0.001
_refine_ls_shift/su_mean 0.000
_refine_ls_structure_factor_coef Fsqd
_refine_ls_weighting_details 'calc w=1/[\s^2^(Fo^2^)+(0.0733P)^2^+104.1585P] where P=(Fo^2^+2Fc^2^)/3'
_refine_ls_weighting_scheme calc
_refine_ls_wR_factor_gt 0.1453
_refine_ls_wR_factor_ref 0.1498
_reflns_number_gt 4487
_reflns_number_total 5163
_reflns_threshold_expression >2sigma(I)
_cod_data_source_file c5dt01791b2.cif
_cod_data_source_block a
_cod_depositor_comments 'Adding full bibliography for 7035462--7035464.cif.'
_cod_original_sg_symbol_H-M C2/c
_cod_database_code 7035462

loop_
_symmetry_equiv_pos_as_xyz
'x, y, z'
'-x, y, -z+1/2'
'x+1/2, y+1/2, z'
'-x+1/2, y+1/2, -z+1/2'
'-x, -y, -z'
'x, -y, z-1/2'
'-x+1/2, -y+1/2, -z'
'x+1/2, -y+1/2, z-1/2'

loop_
_atom_site_label
_atom_site_type_symbol
_atom_site_fract_x
_atom_site_fract_y
_atom_site_fract_z
_atom_site_U_iso_or_equiv
_atom_site_adp_type
_atom_site_occupancy
_atom_site_symmetry_multiplicity
_atom_site_calc_flag
_atom_site_refinement_flags
Eu1 Eu 0.988507(19) 0.042533(19) 0.619705(18) 0.01804(16) Uani 1 1 d .
N6 N 0.9818(3) -0.1217(3) 0.6353(3) 0.0223(13) Uani 1 1 d .
O4 O 0.9225(3) -0.0542(3) 0.4467(3) 0.0295(12) Uani 1 1 d .
O9 O 1.0282(3) -0.0925(3) 0.6042(3) 0.0316(12) Uani 1 1 d .
C30 C 0.8752(4) -0.0515(4) 0.4838(4) 0.0195(15) Uani 1 1 d .
O2 O 1.0906(3) 0.0359(3) 0.7187(3) 0.0258(11) Uani 1 1 d .
O3 O 0.8814(3) -0.0074(3) 0.5347(2) 0.0230(10) Uani 1 1 d .
O1 O 1.1111(3) 0.0767(3) 0.8276(3) 0.0279(11) Uani 1 1 d .
C15 C 1.1352(4) 0.0617(4) 0.7746(4) 0.0215(15) Uani 1 1 d .
N1 N 1.3051(4) -0.0323(3) 0.6239(3) 0.0279(14) Uani 1 1 d .
N5 N 0.9697(4) 0.2047(4) 0.6014(4) 0.0315(15) Uani 1 1 d .
C7 C 1.2478(4) 0.0432(4) 0.7243(4) 0.0195(15) Uani 1 1 d .
H7A H 1.2134 0.0138 0.6906 0.023 Uiso 1 1 calc R
N4 N 0.6818(3) -0.2117(3) 0.4174(3) 0.0221(12) Uani 1 1 d .
N2 N 1.3783(4) 0.0967(3) 0.7666(3) 0.0244(13) Uani 1 1 d .
N3 N 0.6684(4) -0.2968(3) 0.3057(3) 0.0266(14) Uani 1 1 d .
O8 O 0.9482(3) -0.0761(3) 0.6698(3) 0.0326(12) Uani 1 1 d .
O6 O 1.0252(3) 0.1763(3) 0.6507(3) 0.0282(11) Uani 1 1 d .
C10 C 1.2564(4) 0.1590(4) 0.8851(4) 0.0241(15) Uani 1 1 d .
H10A H 1.2062 0.1536 0.8926 0.029 Uiso 1 1 calc R
O5 O 0.9286(3) 0.1592(3) 0.5578(3) 0.0287(12) Uani 1 1 d .
C4 C 1.4289(5) 0.0356(4) 0.6525(4) 0.0259(16) Uani 1 1 d .
H4A H 1.4621 0.0705 0.6811 0.031 Uiso 1 1 calc R
C24 C 0.7444(4) -0.1124(4) 0.5011(4) 0.0203(14) Uani 1 1 d .
C22 C 0.8043(4) -0.1539(4) 0.4100(4) 0.0208(14) Uani 1 1 d .
H22A H 0.8450 -0.1521 0.3876 0.025 Uiso 1 1 calc R
C2 C 1.4008(5) -0.0503(4) 0.5571(4) 0.0306(18) Uani 1 1 d .
H2A H 1.4148 -0.0749 0.5205 0.037 Uiso 1 1 calc R
C21 C 0.7404(4) -0.2051(4) 0.3871(4) 0.0222(15) Uani 1 1 d .
C26 C 0.6764(4) -0.0803(4) 0.5892(4) 0.0286(16) Uani 1 1 d .
H26A H 0.6737 -0.0511 0.6277 0.034 Uiso 1 1 calc R
C9 C 1.2748(4) 0.1203(4) 0.8287(4) 0.0193(14) Uani 1 1 d .
C20 C 0.7359(4) -0.2542(4) 0.3258(4) 0.0233(15) Uani 1 1 d .
C27 C 0.6160(4) -0.1336(4) 0.5630(4) 0.0273(16) Uani 1 1 d .
H27A H 0.5748 -0.1403 0.5843 0.033 Uiso 1 1 calc R
C23 C 0.8058(4) -0.1070(4) 0.4657(3) 0.0198(14) Uani 1 1 d .
C12 C 1.3880(4) 0.2151(4) 0.9184(4) 0.0269(16) Uani 1 1 d .
H12A H 1.4242 0.2474 0.9474 0.032 Uiso 1 1 calc R
O10 O 0.9684(3) -0.1898(3) 0.6367(4) 0.0437(15) Uani 1 1 d .
C14 C 1.3523(4) 0.1298(4) 0.8192(4) 0.0223(15) Uani 1 1 d .
C29 C 0.6825(4) -0.1670(4) 0.4739(4) 0.0228(15) Uani 1 1 d .
C6 C 1.3276(4) 0.0537(4) 0.7207(4) 0.0224(15) Uani 1 1 d .
C8 C 1.2213(4) 0.0758(4) 0.7769(4) 0.0206(14) Uani 1 1 d .
C25 C 0.7386(4) -0.0695(4) 0.5606(4) 0.0247(15) Uani 1 1 d .
H25A H 0.7776 -0.0340 0.5800 0.030 Uiso 1 1 calc R
C5 C 1.3557(4) 0.0178(4) 0.6638(4) 0.0243(15) Uani 1 1 d .
O7 O 0.9570(4) 0.2740(3) 0.5983(4) 0.0497(17) Uani 1 1 d .
C28 C 0.6190(4) -0.1752(4) 0.5057(4) 0.0263(16) Uani 1 1 d .
H28A H 0.5786 -0.2096 0.4871 0.032 Uiso 1 1 calc R
C1 C 1.4517(5) 0.0011(5) 0.5984(4) 0.0330(18) Uani 1 1 d .
H1A H 1.5004 0.0121 0.5899 0.040 Uiso 1 1 calc R
C18 C 0.7774(5) -0.3055(4) 0.2292(4) 0.0334(18) Uani 1 1 d .
H18A H 0.8147 -0.3084 0.2032 0.040 Uiso 1 1 calc R
C11 C 1.3115(5) 0.2043(4) 0.9289(4) 0.0265(16) Uani 1 1 d .
H11A H 1.2984 0.2283 0.9663 0.032 Uiso 1 1 calc R
C17 C 0.7079(5) -0.3474(4) 0.2090(4) 0.0331(18) Uani 1 1 d .
H17A H 0.6975 -0.3778 0.1693 0.040 Uiso 1 1 calc R
C16 C 0.6548(5) -0.3428(4) 0.2492(4) 0.0314(18) Uani 1 1 d .
H16A H 0.6087 -0.3718 0.2375 0.038 Uiso 1 1 calc R
C3 C 1.3282(5) -0.0648(5) 0.5710(4) 0.0301(17) Uani 1 1 d .
H3A H 1.2939 -0.0988 0.5423 0.036 Uiso 1 1 calc R
C19 C 0.7916(5) -0.2592(4) 0.2880(4) 0.0263(16) Uani 1 1 d .
H19A H 0.8386 -0.2317 0.3017 0.032 Uiso 1 1 calc R
C13 C 1.4078(4) 0.1776(4) 0.8652(4) 0.0258(16) Uani 1 1 d .
H13A H 1.4584 0.1834 0.8588 0.031 Uiso 1 1 calc R

loop_
_atom_site_aniso_label
_atom_site_aniso_U_11
_atom_site_aniso_U_22
_atom_site_aniso_U_33
_atom_site_aniso_U_23
_atom_site_aniso_U_13
_atom_site_aniso_U_12
Eu1 0.0177(2) 0.0212(2) 0.0151(2) -0.00217(13) 0.00388(15) -0.00231(12)
N6 0.016(3) 0.016(3) 0.028(3) 0.006(3) -0.007(2) 0.002(2)
O4 0.024(3) 0.036(3) 0.030(3) -0.012(2) 0.011(2) -0.010(2)
O9 0.027(3) 0.036(3) 0.033(3) -0.004(3) 0.008(2) -0.001(2)
C30 0.018(3) 0.023(3) 0.018(4) 0.004(3) 0.004(3) -0.002(3)
O2 0.024(3) 0.037(3) 0.015(3) -0.001(2) 0.002(2) -0.003(2)
O3 0.019(2) 0.032(3) 0.018(2) -0.008(2) 0.0047(19) -0.004(2)
O1 0.023(3) 0.039(3) 0.024(3) -0.004(2) 0.009(2) -0.003(2)
C15 0.024(4) 0.023(3) 0.015(4) 0.007(3) 0.001(3) 0.004(3)
N1 0.032(4) 0.029(3) 0.024(4) -0.006(3) 0.009(3) 0.002(3)
N5 0.039(4) 0.027(4) 0.030(4) 0.001(3) 0.011(3) -0.005(3)
C7 0.020(3) 0.022(3) 0.014(4) 0.004(3) 0.001(3) 0.003(3)
N4 0.021(3) 0.027(3) 0.015(3) 0.002(2) 0.000(2) -0.002(2)
N2 0.025(3) 0.025(3) 0.022(3) -0.001(3) 0.005(3) -0.002(2)
N3 0.033(3) 0.021(3) 0.020(3) -0.001(3) -0.003(3) 0.000(3)
O8 0.040(3) 0.029(3) 0.027(3) -0.004(2) 0.005(2) -0.005(2)
O6 0.028(3) 0.028(3) 0.027(3) -0.005(2) 0.002(2) -0.003(2)
C10 0.024(4) 0.029(4) 0.019(4) 0.001(3) 0.005(3) 0.004(3)
O5 0.033(3) 0.029(3) 0.022(3) 0.005(2) 0.003(2) -0.004(2)
C4 0.028(4) 0.028(4) 0.023(4) -0.001(3) 0.009(3) -0.003(3)
C24 0.021(3) 0.024(3) 0.014(3) 0.005(3) 0.002(3) -0.001(3)
C22 0.021(3) 0.023(3) 0.018(4) 0.005(3) 0.004(3) 0.002(3)
C2 0.042(5) 0.029(4) 0.023(4) -0.002(3) 0.012(4) 0.009(3)
C21 0.023(3) 0.021(3) 0.021(4) 0.004(3) 0.001(3) 0.002(3)
C26 0.031(4) 0.028(4) 0.028(4) 0.003(3) 0.009(3) 0.001(3)
C9 0.019(3) 0.020(3) 0.018(4) 0.003(3) 0.004(3) 0.001(3)
C20 0.027(4) 0.018(3) 0.022(4) 0.001(3) 0.000(3) -0.001(3)
C27 0.021(4) 0.034(4) 0.029(4) 0.005(3) 0.010(3) -0.001(3)
C23 0.022(3) 0.022(3) 0.013(3) 0.007(3) 0.000(3) 0.001(3)
C12 0.023(4) 0.027(4) 0.027(4) -0.004(3) -0.001(3) -0.004(3)
O10 0.035(3) 0.025(3) 0.072(5) -0.003(3) 0.013(3) -0.003(2)
C14 0.021(3) 0.024(3) 0.022(4) 0.000(3) 0.006(3) 0.001(3)
C29 0.021(3) 0.026(4) 0.019(4) 0.005(3) 0.000(3) 0.001(3)
C6 0.026(4) 0.022(3) 0.017(4) 0.002(3) 0.003(3) -0.001(3)
C8 0.021(3) 0.020(3) 0.020(4) 0.002(3) 0.003(3) 0.000(3)
C25 0.025(4) 0.028(4) 0.019(4) 0.005(3) 0.003(3) 0.000(3)
C5 0.028(4) 0.024(3) 0.020(4) 0.004(3) 0.003(3) 0.003(3)
O7 0.065(4) 0.025(3) 0.055(4) 0.002(3) 0.008(3) 0.000(3)
C28 0.020(4) 0.030(4) 0.027(4) 0.009(3) 0.004(3) -0.003(3)
C1 0.031(4) 0.040(4) 0.032(4) 0.000(4) 0.014(3) 0.005(3)
C18 0.044(5) 0.031(4) 0.025(4) 0.006(3) 0.009(4) 0.001(4)
C11 0.035(4) 0.028(4) 0.016(4) -0.002(3) 0.006(3) 0.001(3)
C17 0.051(5) 0.024(4) 0.023(4) -0.001(3) 0.009(4) -0.002(3)
C16 0.042(5) 0.021(4) 0.024(4) -0.002(3) -0.004(3) -0.005(3)
C3 0.037(4) 0.035(4) 0.020(4) -0.005(3) 0.009(3) 0.001(3)
C19 0.034(4) 0.024(4) 0.019(4) -0.001(3) 0.004(3) -0.002(3)
C13 0.018(3) 0.030(4) 0.027(4) -0.001(3) 0.001(3) -0.001(3)

loop_
_atom_type_symbol
_atom_type_description
_atom_type_scat_dispersion_real
_atom_type_scat_dispersion_imag
_atom_type_scat_source
C C 0.0033 0.0016 'International Tables Vol C Tables 4.2.6.8 and 6.1.1.4'
H H 0.0000 0.0000 'International Tables Vol C Tables 4.2.6.8 and 6.1.1.4'
N N 0.0061 0.0033 'International Tables Vol C Tables 4.2.6.8 and 6.1.1.4'
O O 0.0106 0.0060 'International Tables Vol C Tables 4.2.6.8 and 6.1.1.4'
Eu Eu -0.1578 3.6682 'International Tables Vol C Tables 4.2.6.8 and 6.1.1.4'

loop_
_geom_angle_atom_site_label_1
_geom_angle_atom_site_label_2
_geom_angle_atom_site_label_3
_geom_angle
_geom_angle_site_symmetry_1
_geom_angle_site_symmetry_3
O2 Eu1 O4 90.15(19) . 5_756
O2 Eu1 O1 97.85(18) . 2_756
O4 Eu1 O1 158.6(2) 5_756 2_756
O2 Eu1 O3 153.97(17) . .
O4 Eu1 O3 98.92(17) 5_756 .
O1 Eu1 O3 82.45(17) 2_756 .
O2 Eu1 O6 75.01(18) . .
O4 Eu1 O6 83.46(18) 5_756 .
O1 Eu1 O6 79.56(18) 2_756 .
O3 Eu1 O6 130.04(17) . .
O2 Eu1 O5 127.02(17) . .
O4 Eu1 O5 84.48(19) 5_756 .
O1 Eu1 O5 74.86(18) 2_756 .
O3 Eu1 O5 78.39(17) . .
O6 Eu1 O5 52.01(17) . .
O2 Eu1 O8 81.57(18) . .
O4 Eu1 O8 127.46(19) 5_756 .
O1 Eu1 O8 73.55(18) 2_756 .
O3 Eu1 O8 73.52(18) . .
O6 Eu1 O8 141.28(17) . .
O5 Eu1 O8 139.87(18) . .
O2 Eu1 O9 83.00(18) . .
O4 Eu1 O9 76.45(18) 5_756 .
O1 Eu1 O9 124.07(18) 2_756 .
O3 Eu1 O9 75.60(17) . .
O6 Eu1 O9 150.07(17) . .
O5 Eu1 O9 144.66(18) . .
O8 Eu1 O9 51.10(17) . .
O2 Eu1 N5 101.34(19) . .
O4 Eu1 N5 84.90(19) 5_756 .
O1 Eu1 N5 74.12(19) 2_756 .
O3 Eu1 N5 103.72(19) . .
O6 Eu1 N5 26.39(18) . .
O5 Eu1 N5 25.71(18) . .
O8 Eu1 N5 147.64(18) . .
O9 Eu1 N5 160.90(18) . .
O2 Eu1 N6 84.38(16) . .
O4 Eu1 N6 101.63(19) 5_756 .
O1 Eu1 N6 98.87(18) 2_756 .
O3 Eu1 N6 69.95(16) . .
O6 Eu1 N6 158.83(17) . .
O5 Eu1 N6 148.29(16) . .
O8 Eu1 N6 26.18(18) . .
O9 Eu1 N6 25.23(17) . .
N5 Eu1 N6 171.40(18) . .
O10 N6 O9 124.6(7) . .
O10 N6 O8 118.7(6) . .
O9 N6 O8 116.7(6) . .
O10 N6 Eu1 171.2(5) . .
O9 N6 Eu1 59.4(3) . .
O8 N6 Eu1 58.4(3) . .
C30 O4 Eu1 172.6(5) . 5_756
N6 O9 Eu1 95.4(4) . .
O4 C30 O3 124.5(6) . .
O4 C30 C23 116.5(6) . .
O3 C30 C23 118.9(6) . .
C15 O2 Eu1 154.3(5) . .
C30 O3 Eu1 134.2(4) . .
C15 O1 Eu1 140.4(5) . 2_756
O1 C15 O2 123.1(7) . .
O1 C15 C8 119.0(6) . .
O2 C15 C8 117.9(6) . .
C5 N1 C3 116.9(7) . .
O7 N5 O5 122.0(7) . .
O7 N5 O6 120.7(7) . .
O5 N5 O6 117.3(6) . .
O7 N5 Eu1 173.6(6) . .
O5 N5 Eu1 58.9(3) . .
O6 N5 Eu1 58.7(3) . .
C8 C7 C6 120.6(7) . .
C21 N4 C29 118.5(6) . .
C6 N2 C14 118.0(6) . .
C16 N3 C20 121.6(7) . .
N6 O8 Eu1 95.5(4) . .
N5 O6 Eu1 94.9(4) . .
C11 C10 C9 120.9(7) . .
N5 O5 Eu1 95.4(4) . .
C1 C4 C5 119.2(7) . .
C23 C24 C25 126.4(6) . .
C23 C24 C29 116.5(6) . .
C25 C24 C29 117.1(6) . .
C23 C22 C21 119.3(6) . .
C3 C2 C1 119.0(7) . .
N4 C21 C22 123.5(7) . .
N4 C21 C20 116.1(6) . .
C22 C21 C20 120.4(6) . .
C25 C26 C27 122.8(7) . .
C10 C9 C14 117.8(6) . .
C10 C9 C8 126.2(6) . .
C14 C9 C8 115.9(6) . .
N3 C20 C19 119.0(7) . .
N3 C20 C21 114.8(6) . .
C19 C20 C21 126.2(6) . .
C28 C27 C26 118.7(7) . .
C22 C23 C24 119.6(6) . .
C22 C23 C30 115.0(6) . .
C24 C23 C30 125.4(6) . .
C13 C12 C11 119.1(7) . .
N2 C14 C13 115.8(6) . .
N2 C14 C9 124.3(6) . .
C13 C14 C9 119.9(6) . .
N4 C29 C28 117.5(6) . .
N4 C29 C24 122.6(6) . .
C28 C29 C24 119.9(7) . .
N2 C6 C7 121.8(7) . .
N2 C6 C5 118.1(6) . .
C7 C6 C5 120.1(6) . .
C7 C8 C9 119.2(6) . .
C7 C8 C15 115.9(6) . .
C9 C8 C15 124.8(6) . .
C26 C25 C24 120.3(7) . .
N1 C5 C4 122.9(7) . .
N1 C5 C6 115.4(6) . .
C4 C5 C6 121.6(7) . .
C27 C28 C29 121.1(7) . .
C2 C1 C4 118.6(7) . .
C17 C18 C19 120.5(8) . .
C10 C11 C12 121.3(7) . .
C16 C17 C18 118.2(7) . .
N3 C16 C17 121.0(7) . .
N1 C3 C2 123.3(8) . .
C20 C19 C18 119.7(7) . .
C12 C13 C14 121.1(7) . .

loop_
_geom_bond_atom_site_label_1
_geom_bond_atom_site_label_2
_geom_bond_distance
_geom_bond_site_symmetry_2
Eu1 O2 2.286(5) .
Eu1 O4 2.290(5) 5_756
Eu1 O1 2.326(5) 2_756
Eu1 O3 2.340(5) .
Eu1 O6 2.473(5) .
Eu1 O5 2.480(5) .
Eu1 O8 2.489(5) .
Eu1 O9 2.515(5) .
Eu1 N5 2.883(7) .
Eu1 N6 2.910(6) .
N6 O10 1.223(8) .
N6 O9 1.246(8) .
N6 O8 1.290(8) .
O4 C30 1.239(9) .
O4 Eu1 2.290(5) 5_756
C30 O3 1.253(9) .
C30 C23 1.525(9) .
O2 C15 1.262(9) .
O1 C15 1.255(9) .
O1 Eu1 2.326(5) 2_756
C15 C8 1.513(10) .
N1 C5 1.348(10) .
N1 C3 1.343(10) .
N5 O7 1.237(9) .
N5 O5 1.257(8) .
N5 O6 1.286(9) .
C7 C8 1.369(10) .
C7 C6 1.425(10) .
N4 C21 1.319(9) .
N4 C29 1.364(9) .
N2 C6 1.329(9) .
N2 C14 1.368(9) .
N3 C16 1.350(10) .
N3 C20 1.366(9) .
C10 C11 1.372(10) .
C10 C9 1.414(10) .
C4 C1 1.376(11) .
C4 C5 1.389(10) .
C24 C23 1.426(10) .
C24 C25 1.424(10) .
C24 C29 1.443(10) .
C22 C23 1.372(10) .
C22 C21 1.413(10) .
C2 C3 1.387(11) .
C2 C1 1.378(12) .
C21 C20 1.475(10) .
C26 C25 1.362(10) .
C26 C27 1.406(11) .
C9 C14 1.422(9) .
C9 C8 1.430(10) .
C20 C19 1.374(11) .
C27 C28 1.363(11) .
C12 C13 1.359(11) .
C12 C11 1.417(11) .
C14 C13 1.421(10) .
C29 C28 1.417(10) .
C6 C5 1.482(10) .
C18 C17 1.388(12) .
C18 C19 1.389(11) .
C17 C16 1.371(12) .
